data_1519917
loop_
_publ_author_name
'Coles, Simon J.'
'Hursthouse, Michael B.'
'Maurya, M. R.'
'Azam, A.'

_publ_section_title
;
 C6H9N3O3
;
_journal_name_full 'Crystal Structure Report Archive'
_journal_page_first 606
_journal_year 2008
_chemical_formula_sum 'C6 H9 N3 O3'
_chemical_formula_weight 171.16
_space_group_IT_number 14
_symmetry_cell_setting monoclinic
_symmetry_space_group_name_Hall '-P 2ybc'
_symmetry_space_group_name_H-M 'P 1 21/c 1'
_atom_sites_solution_hydrogens geom
_atom_sites_solution_primary direct
_atom_sites_solution_secondary difmap
_cell_angle_alpha 90.00
_cell_angle_beta 94.41(3)
_cell_angle_gamma 90.00
_cell_formula_units_Z 4
_cell_length_a 6.9056(14)
_cell_length_b 8.6519(17)
_cell_length_c 12.818(3)
_cell_measurement_reflns_used 3185
_cell_measurement_temperature 150(2)
_cell_measurement_theta_max 27.48
_cell_measurement_theta_min 2.91
_cell_volume 763.6(3)
_computing_cell_refinement 'DENZO, COLLECT'
_computing_data_reduction 'DENZO, COLLECT'
_computing_molecular_graphics 'CAMERON (Watkin, Pearce 1995)'
_computing_structure_refinement 'SHELXL-97 (Sheldrick, 1997)'
_computing_structure_solution 'SHELXS-97 (Sheldrick, 1990)'
_diffrn_ambient_temperature 150(2)
_diffrn_detector_area_resol_mean 9.091
_diffrn_measured_fraction_theta_full 0.988
_diffrn_measured_fraction_theta_max 0.988
_diffrn_measurement_device_type 'Nonius KappaCCD Area Detector'
_diffrn_measurement_method 'Phi and Omega scans to fill Ewald Sphere'
_diffrn_radiation_monochromator graphite
_diffrn_radiation_source 'Nonius FR591 rotating anode'
_diffrn_radiation_type MoK\a
_diffrn_radiation_wavelength 0.71073
_diffrn_reflns_av_R_equivalents 0.0378
_diffrn_reflns_av_sigmaI/netI 0.0431
_diffrn_reflns_limit_h_max 8
_diffrn_reflns_limit_h_min -8
_diffrn_reflns_limit_k_max 11
_diffrn_reflns_limit_k_min -11
_diffrn_reflns_limit_l_max 16
_diffrn_reflns_limit_l_min -16
_diffrn_reflns_number 6083
_diffrn_reflns_theta_full 27.48
_diffrn_reflns_theta_max 27.48
_diffrn_reflns_theta_min 2.96
_exptl_absorpt_coefficient_mu 0.121
_exptl_absorpt_correction_T_max 0.9904
_exptl_absorpt_correction_T_min 0.9532
_exptl_crystal_colour orange
_exptl_crystal_density_diffrn 1.489
_exptl_crystal_density_method 'not measured'
_exptl_crystal_description needle
_exptl_crystal_F_000 360
_exptl_crystal_size_max 0.40
_exptl_crystal_size_mid 0.12
_exptl_crystal_size_min 0.08
_refine_diff_density_max 0.202
_refine_diff_density_min -0.242
_refine_diff_density_rms 0.045
_refine_ls_extinction_coef 0.042(10)
_refine_ls_extinction_expression Fc^*^=kFc[1+0.001xFc^2^\l^3^/sin(2\q)]^-1/4^
_refine_ls_extinction_method SHELXL
_refine_ls_goodness_of_fit_ref 1.021
_refine_ls_hydrogen_treatment mixed
_refine_ls_matrix_type full
_refine_ls_number_parameters 112
_refine_ls_number_reflns 1725
_refine_ls_number_restraints 0
_refine_ls_restrained_S_all 1.021
_refine_ls_R_factor_all 0.0547
_refine_ls_R_factor_gt 0.0397
_refine_ls_shift/su_max 0.002
_refine_ls_shift/su_mean 0.000
_refine_ls_structure_factor_coef Fsqd
_refine_ls_weighting_details 'calc w=1/[\s^2^(Fo^2^)+(0.0614P)^2^+0.1173P] where P=(Fo^2^+2Fc^2^)/3'
_refine_ls_weighting_scheme calc
_refine_ls_wR_factor_gt 0.1010
_refine_ls_wR_factor_ref 0.1099
_reflns_number_gt 1368
_reflns_number_total 1725
_reflns_threshold_expression >2sigma(I)
_cod_data_source_file eCrystal-606.cif
_cod_data_source_block s92
_cod_depositor_comments
;
Citation :
Coles, Simon J. and Hursthouse, Michael B. and Maurya, M. R. and 
Azam, A. (2008) 
University of Southampton, Crystal Structure Report Archive. 
(doi:10.5258/ecrystals/606)

More at:
http://ecrystals.chem.soton.ac.uk/606/

The following automatic conversions were performed:

'_symmetry_cell_setting' value 'Monoclinic' changed to 'monoclinic'
according to the built-in table from CIF Core dictionary named
'cif_core.dic' version 2.4.1 from 2010-06-29.

Automatic conversion script
Id: cif_fix_values 3392 2015-05-12 13:50:21Z andrius 
;
_cod_original_sg_symbol_H-M P2(1)/c
_cod_database_code 1519917

loop_
_symmetry_equiv_pos_as_xyz
'x, y, z'
'-x, y+1/2, -z+1/2'
'-x, -y, -z'
'x, -y-1/2, z-1/2'

loop_
_atom_site_label
_atom_site_type_symbol
_atom_site_fract_x
_atom_site_fract_y
_atom_site_fract_z
_atom_site_U_iso_or_equiv
_atom_site_adp_type
_atom_site_occupancy
_atom_site_symmetry_multiplicity
_atom_site_calc_flag
_atom_site_refinement_flags
_atom_site_disorder_assembly
_atom_site_disorder_group
C1 C 0.21658(18) 0.21241(15) 0.53600(10) 0.0234(3) Uani 1 1 d . . .
C2 C 0.2125(2) 0.36874(17) 0.58200(12) 0.0342(4) Uani 1 1 d . . .
H2A H 0.1516 0.4408 0.5304 0.051 Uiso 1 1 calc R . .
H2B H 0.3455 0.4026 0.6022 0.051 Uiso 1 1 calc R . .
H2C H 0.1377 0.3666 0.6439 0.051 Uiso 1 1 calc R . .
C3 C 0.37097(19) 0.08323(16) 0.69644(10) 0.0261(3) Uani 1 1 d . . .
H3A H 0.4132 0.1889 0.7173 0.031 Uiso 1 1 calc R . .
H3B H 0.4871 0.0157 0.7017 0.031 Uiso 1 1 calc R . .
C4 C 0.2276(2) 0.02534(17) 0.77128(10) 0.0283(3) Uani 1 1 d . . .
H4A H 0.1880 -0.0814 0.7518 0.034 Uiso 1 1 calc R . .
H4B H 0.2916 0.0226 0.8431 0.034 Uiso 1 1 calc R . .
C5 C 0.26849(17) -0.03314(15) 0.51533(9) 0.0209(3) Uani 1 1 d . . .
C6 C 0.18587(18) 0.02567(16) 0.42431(10) 0.0236(3) Uani 1 1 d . . .
H6 H 0.1557 -0.0312 0.3618 0.028 Uiso 1 1 calc R . .
N1 N 0.15339(15) 0.17903(14) 0.43729(8) 0.0255(3) Uani 1 1 d . . .
N2 N 0.28819(14) 0.08587(12) 0.58735(8) 0.0208(3) Uani 1 1 d . . .
N3 N 0.32266(16) -0.18914(13) 0.53511(9) 0.0258(3) Uani 1 1 d . . .
O1 O 0.06065(13) 0.12002(12) 0.77009(7) 0.0307(3) Uani 1 1 d . . .
H1 H 0.0748 0.1853 0.8186 0.046 Uiso 1 1 calc R . .
O2 O 0.30363(17) -0.27831(12) 0.46030(8) 0.0392(3) Uani 1 1 d . . .
O3 O 0.38488(16) -0.22843(12) 0.62318(8) 0.0393(3) Uani 1 1 d . . .

loop_
_atom_site_aniso_label
_atom_site_aniso_U_11
_atom_site_aniso_U_22
_atom_site_aniso_U_33
_atom_site_aniso_U_23
_atom_site_aniso_U_13
_atom_site_aniso_U_12
C1 0.0218(6) 0.0245(7) 0.0241(7) 0.0031(5) 0.0029(5) -0.0015(5)
C2 0.0420(8) 0.0239(8) 0.0366(8) -0.0009(6) 0.0021(6) 0.0001(6)
C3 0.0279(7) 0.0315(8) 0.0180(7) -0.0025(5) -0.0049(5) -0.0010(5)
C4 0.0366(8) 0.0280(8) 0.0199(7) -0.0009(6) 0.0001(5) 0.0018(6)
C5 0.0201(6) 0.0219(7) 0.0206(6) -0.0012(5) 0.0018(4) -0.0016(5)
C6 0.0233(6) 0.0285(7) 0.0190(6) -0.0013(5) 0.0017(5) -0.0048(5)
N1 0.0258(6) 0.0284(7) 0.0221(6) 0.0041(5) 0.0008(4) -0.0014(4)
N2 0.0218(5) 0.0217(6) 0.0185(6) -0.0006(4) -0.0002(4) -0.0008(4)
N3 0.0256(6) 0.0256(6) 0.0263(6) -0.0015(5) 0.0029(4) 0.0000(4)
O1 0.0321(5) 0.0361(6) 0.0236(5) -0.0084(4) -0.0003(4) 0.0007(4)
O2 0.0564(7) 0.0270(6) 0.0341(6) -0.0105(5) 0.0027(5) -0.0001(5)
O3 0.0519(7) 0.0333(6) 0.0310(6) 0.0035(5) -0.0073(5) 0.0115(5)

loop_
_atom_type_symbol
_atom_type_description
_atom_type_scat_dispersion_real
_atom_type_scat_dispersion_imag
_atom_type_scat_source
C C 0.0033 0.0016 'International Tables Vol C Tables 4.2.6.8 and 6.1.1.4'
H H 0.0000 0.0000 'International Tables Vol C Tables 4.2.6.8 and 6.1.1.4'
N N 0.0061 0.0033 'International Tables Vol C Tables 4.2.6.8 and 6.1.1.4'
O O 0.0106 0.0060 'International Tables Vol C Tables 4.2.6.8 and 6.1.1.4'

loop_
_geom_angle_atom_site_label_1
_geom_angle_atom_site_label_2
_geom_angle_atom_site_label_3
_geom_angle
_geom_angle_site_symmetry_1
_geom_angle_site_symmetry_3
N1 C1 N2 111.49(11) . .
N1 C1 C2 124.10(12) . .
N2 C1 C2 124.40(12) . .
N2 C3 C4 112.46(10) . .
O1 C4 C3 111.94(11) . .
C6 C5 N2 107.93(12) . .
C6 C5 N3 126.72(12) . .
N2 C5 N3 125.34(11) . .
C5 C6 N1 108.86(11) . .
C1 N1 C6 106.37(11) . .
C1 N2 C5 105.34(10) . .
C1 N2 C3 125.24(11) . .
C5 N2 C3 129.41(10) . .
O3 N3 O2 123.60(12) . .
O3 N3 C5 119.87(11) . .
O2 N3 C5 116.53(11) . .

loop_
_geom_bond_atom_site_label_1
_geom_bond_atom_site_label_2
_geom_bond_distance
_geom_bond_site_symmetry_2
C1 N1 1.3378(17) .
C1 N2 1.3514(16) .
C1 C2 1.477(2) .
C3 N2 1.4696(16) .
C3 C4 1.5159(19) .
C4 O1 1.4133(17) .
C5 C6 1.3577(18) .
C5 N2 1.3826(16) .
C5 N3 1.4181(18) .
C6 N1 1.3580(19) .
N3 O3 1.2248(15) .
N3 O2 1.2300(15) .
